data_2310346
loop_
_publ_author_name
'Boldrini, P.'
'Loopstra, B.O.'

_publ_section_title
;
 Neutron diffraction investigation of orthorhombic lead(II) fluoride
;
_journal_name_full 'Acta Crystallographica (1,1948-23,1967)'
_journal_page_first 744
_journal_page_last 745
_journal_volume 22
_journal_year 1967
_chemical_formula_sum 'F2 Pb'
_chemical_name_systematic 'Pb F2'
_space_group_IT_number 62
_symmetry_space_group_name_Hall '-P 2ac 2n'
_symmetry_space_group_name_H-M 'P n m a'
_cell_angle_alpha 90
_cell_angle_beta 90
_cell_angle_gamma 90
_cell_formula_units_Z 4
_cell_length_a 6.44
_cell_length_b 3.899
_cell_length_c 7.651
_cell_volume 192.113
_citation_journal_id_ASTM ACCRA9
_cod_data_source_file Boldrini_ACCRA9_1967_1068.cif
_cod_data_source_block F2Pb1
_cod_original_cell_volume 192.1132
_cod_original_formula_sum 'F2 Pb1'
_cod_database_code 2310346

loop_
_symmetry_equiv_pos_as_xyz
x,y,z
-x+1/2,-y,z+1/2
x+1/2,-y+1/2,-z+1/2
-x,y+1/2,-z
-x,-y,-z
x-1/2,y,-z-1/2
-x-1/2,y-1/2,z-1/2
x,-y-1/2,z

loop_
_atom_site_label
_atom_site_type_symbol
_atom_site_fract_x
_atom_site_fract_y
_atom_site_fract_z
_atom_site_occupancy
_atom_site_U_iso_or_equiv
Pb1 Pb+2 0.2527 0.25 0.1042 1 0.0
F1 F-1 0.8623 0.25 0.0631 1 0.0
F2 F-1 0.4662 0.25 0.8457 1 0.0
